data_4345809
loop_
_publ_author_name
'Loukopoulos, Edward'
'Kallitsakis, Michael'
'Tsoureas, Nikolaos'
'Abdul-Sada, Alaa'
'Chilton, Nicholas F.'
'Lykakis, Ioannis N.'
'Kostakis, George E.'

_publ_section_title
;
 Cu(II) Coordination Polymers as Vehicles in the A(3) Coupling.
;
_journal_issue 9
_journal_name_full 'Inorganic chemistry'
_journal_page_first 4898
_journal_page_last 4910
_journal_paper_doi 10.1021/acs.inorgchem.6b03084
_journal_volume 56
_journal_year 2017
_chemical_formula_moiety 'C40 H32 Cl10 Cu5 N12'
_chemical_formula_sum 'C40 H32 Cl10 Cu5 N12'
_chemical_formula_weight 1352.97
_space_group_crystal_system triclinic
_space_group_IT_number 2
_space_group_name_Hall '-P 1'
_space_group_name_H-M_alt 'P -1'
_symmetry_space_group_name_Hall '-P 1'
_symmetry_space_group_name_H-M 'P -1'
_atom_sites_solution_hydrogens geom
_atom_sites_solution_primary direct
_audit_creation_date 2015-06-14
_audit_creation_method
;
Olex2 1.2
(compiled 2015.01.26 svn.r3150 for OlexSys, GUI svn.r4998)
;
_cell_angle_alpha 101.609(6)
_cell_angle_beta 104.227(7)
_cell_angle_gamma 91.061(7)
_cell_formula_units_Z 1
_cell_length_a 10.2604(8)
_cell_length_b 10.5576(8)
_cell_length_c 11.3368(8)
_cell_measurement_reflns_used 2765
_cell_measurement_temperature 173
_cell_measurement_theta_max 71.5130
_cell_measurement_theta_min 4.3160
_cell_volume 1163.05(16)
_computing_cell_refinement
;
CrysAlisPro, Agilent Technologies,
Version 1.171.37.34i (release 04-08-2014 CrysAlis171 .NET)
(compiled Aug  4 2014,14:34:23)
;
_computing_data_collection
;
CrysAlisPro, Agilent Technologies,
Version 1.171.37.34i (release 04-08-2014 CrysAlis171 .NET)
(compiled Aug  4 2014,14:34:23)
;
_computing_data_reduction
;
CrysAlisPro, Agilent Technologies,
Version 1.171.37.34i (release 04-08-2014 CrysAlis171 .NET)
(compiled Aug  4 2014,14:34:23)
;
_computing_molecular_graphics 'Olex2 (Dolomanov et al., 2009)'
_computing_publication_material 'Olex2 (Dolomanov et al., 2009)'
_computing_structure_refinement 'ShelXL (Sheldrick, 2008)'
_computing_structure_solution 'ShelXT (Sheldrick, 2008)'
_diffrn_ambient_temperature 173
_diffrn_detector 'CCD plate'
_diffrn_detector_area_resol_mean 16.1033
_diffrn_detector_type Eos
_diffrn_measured_fraction_theta_full 0.979
_diffrn_measured_fraction_theta_max 0.956
_diffrn_measurement_details
;
#__ type_ start__ end____ width___ exp.time_
  1 omega   16.00  128.00   1.0000    7.6300
omega____ theta____ kappa____ phi______ frames
    -       54.7500   19.0000   30.0000 112

#__ type_ start__ end____ width___ exp.time_
  2 omega   90.00  123.00   1.0000    7.6300
omega____ theta____ kappa____ phi______ frames
    -      109.5000  -64.0000  120.0000 33

#__ type_ start__ end____ width___ exp.time_
  3 omega   44.00   72.00   1.0000    7.6300
omega____ theta____ kappa____ phi______ frames
    -      109.5000  -25.0000  150.0000 28

#__ type_ start__ end____ width___ exp.time_
  4 omega   46.00   73.00   1.0000    7.6300
omega____ theta____ kappa____ phi______ frames
    -      109.5000  -64.0000  120.0000 27

#__ type_ start__ end____ width___ exp.time_
  5 omega   38.00   71.00   1.0000    7.6300
omega____ theta____ kappa____ phi______ frames
    -      109.5000  -38.0000   90.0000 33

#__ type_ start__ end____ width___ exp.time_
  6 omega   41.00   71.00   1.0000    7.6300
omega____ theta____ kappa____ phi______ frames
    -      109.5000  -38.0000   30.0000 30

#__ type_ start__ end____ width___ exp.time_
  7 omega   37.00   62.00   1.0000    7.6300
omega____ theta____ kappa____ phi______ frames
    -      109.5000  -25.0000    0.0000 25

#__ type_ start__ end____ width___ exp.time_
  8 omega   41.00   71.00   1.0000    7.6300
omega____ theta____ kappa____ phi______ frames
    -      109.5000  -38.0000  -60.0000 30

#__ type_ start__ end____ width___ exp.time_
  9 omega   40.00   68.00   1.0000    7.6300
omega____ theta____ kappa____ phi______ frames
    -      109.5000  -38.0000  -90.0000 28

#__ type_ start__ end____ width___ exp.time_
 10 omega   39.00   66.00   1.0000    7.6300
omega____ theta____ kappa____ phi______ frames
    -      109.5000  -92.0000  -90.0000 27

#__ type_ start__ end____ width___ exp.time_
 11 omega   81.00  148.00   1.0000    7.6300
omega____ theta____ kappa____ phi______ frames
    -      109.5000  -92.0000  -90.0000 67

#__ type_ start__ end____ width___ exp.time_
 12 omega   69.00  148.00   1.0000    7.6300
omega____ theta____ kappa____ phi______ frames
    -      109.5000  -92.0000 -180.0000 79

#__ type_ start__ end____ width___ exp.time_
 13 omega   39.00  169.00   1.0000    7.6300
omega____ theta____ kappa____ phi______ frames
    -      109.5000  -12.0000 -180.0000 130

#__ type_ start__ end____ width___ exp.time_
 14 omega   91.00  165.00   1.0000    7.6300
omega____ theta____ kappa____ phi______ frames
    -      109.5000   64.0000 -180.0000 74

#__ type_ start__ end____ width___ exp.time_
 15 omega   77.00  126.00   1.0000    7.6300
omega____ theta____ kappa____ phi______ frames
    -       54.7500  125.0000 -150.0000 49

#__ type_ start__ end____ width___ exp.time_
 16 omega   38.00   68.00   1.0000    7.6300
omega____ theta____ kappa____ phi______ frames
    -      109.5000  -25.0000 -180.0000 30

#__ type_ start__ end____ width___ exp.time_
 17 omega  -18.00   61.00   1.0000    7.6300
omega____ theta____ kappa____ phi______ frames
    -       54.7500  -38.0000 -150.0000 79

#__ type_ start__ end____ width___ exp.time_
 18 omega   42.00  146.00   1.0000    7.6300
omega____ theta____ kappa____ phi______ frames
    -      109.5000  -92.0000   60.0000 104

#__ type_ start__ end____ width___ exp.time_
 19 omega   40.00   71.00   1.0000    7.6300
omega____ theta____ kappa____ phi______ frames
    -      109.5000  -38.0000   60.0000 31

#__ type_ start__ end____ width___ exp.time_
 20 omega  -12.00   79.00   1.0000    7.6300
omega____ theta____ kappa____ phi______ frames
    -       54.7500  -77.0000  150.0000 91

#__ type_ start__ end____ width___ exp.time_
 21 omega   17.00   42.00   1.0000    1.9100
omega____ theta____ kappa____ phi______ frames
    -        0.0000  -99.0000  120.0000 25

#__ type_ start__ end____ width___ exp.time_
 22 omega  -24.00   12.00   1.0000    1.9100
omega____ theta____ kappa____ phi______ frames
    -        0.0000  -99.0000  120.0000 36

#__ type_ start__ end____ width___ exp.time_
 23 omega -104.00  -27.00   1.0000    7.6300
omega____ theta____ kappa____ phi______ frames
    -      -54.7500  125.0000  -30.0000 77
;
_diffrn_measurement_device 'four-circle diffractometer'
_diffrn_measurement_device_type 'Xcalibur, Eos, Gemini ultra'
_diffrn_measurement_method '\w scans'
_diffrn_orient_matrix_UB_11 -0.1525845000
_diffrn_orient_matrix_UB_12 0.0153065000
_diffrn_orient_matrix_UB_13 -0.0402795000
_diffrn_orient_matrix_UB_21 0.0059626000
_diffrn_orient_matrix_UB_22 0.0816312000
_diffrn_orient_matrix_UB_23 0.1304197000
_diffrn_orient_matrix_UB_31 0.0282716000
_diffrn_orient_matrix_UB_32 0.1241269000
_diffrn_orient_matrix_UB_33 -0.0441513000
_diffrn_radiation_monochromator mirror
_diffrn_radiation_probe x-ray
_diffrn_radiation_type CuK\a
_diffrn_radiation_wavelength 1.54184
_diffrn_reflns_av_R_equivalents 0.0361
_diffrn_reflns_av_unetI/netI 0.0536
_diffrn_reflns_Laue_measured_fraction_full 0.979
_diffrn_reflns_Laue_measured_fraction_max 0.956
_diffrn_reflns_limit_h_max 12
_diffrn_reflns_limit_h_min -12
_diffrn_reflns_limit_k_max 12
_diffrn_reflns_limit_k_min -6
_diffrn_reflns_limit_l_max 10
_diffrn_reflns_limit_l_min -13
_diffrn_reflns_number 6774
_diffrn_reflns_point_group_measured_fraction_full 0.979
_diffrn_reflns_point_group_measured_fraction_max 0.956
_diffrn_reflns_theta_full 67.684
_diffrn_reflns_theta_max 71.499
_diffrn_reflns_theta_min 4.457
_diffrn_source 'sealed X-ray tube'
_diffrn_source_type 'Enhance Ultra (Cu) X-ray Source'
_exptl_absorpt_coefficient_mu 8.206
_exptl_absorpt_correction_T_max 1.00000
_exptl_absorpt_correction_T_min 0.82444
_exptl_absorpt_correction_type multi-scan
_exptl_absorpt_process_details
;
CrysAlisPro, Agilent Technologies,
Version 1.171.37.34i (release 04-08-2014 CrysAlis171 .NET)
(compiled Aug  4 2014,14:34:23)
Empirical absorption correction using spherical harmonics,
 implemented in SCALE3 ABSPACK scaling algorithm.
;
_exptl_crystal_colour brown
_exptl_crystal_colour_primary brown
_exptl_crystal_density_diffrn 1.932
_exptl_crystal_description block
_exptl_crystal_F_000 671
_exptl_crystal_size_max 0.24
_exptl_crystal_size_mid 0.16
_exptl_crystal_size_min 0.12
_refine_diff_density_max 0.611
_refine_diff_density_min -0.706
_refine_diff_density_rms 0.102
_refine_ls_extinction_method none
_refine_ls_goodness_of_fit_ref 1.005
_refine_ls_hydrogen_treatment constr
_refine_ls_matrix_type full
_refine_ls_number_parameters 304
_refine_ls_number_reflns 4317
_refine_ls_number_restraints 0
_refine_ls_restrained_S_all 1.005
_refine_ls_R_factor_all 0.0500
_refine_ls_R_factor_gt 0.0379
_refine_ls_shift/su_max 0.000
_refine_ls_shift/su_mean 0.000
_refine_ls_structure_factor_coef Fsqd
_refine_ls_weighting_details 'w=1/[\s^2^(Fo^2^)+(0.0520P)^2^] where P=(Fo^2^+2Fc^2^)/3'
_refine_ls_weighting_scheme calc
_refine_ls_wR_factor_gt 0.0944
_refine_ls_wR_factor_ref 0.1040
_reflns_Friedel_coverage 0.000
_reflns_number_gt 3494
_reflns_number_total 4317
_reflns_threshold_expression 'I > 2\s(I)'
_cod_data_source_file ic6b03084_si_002.cif
_cod_data_source_block el633
_cod_database_code 4345809
_chemical_oxdiff_formula C50H50Cu2N10Cl2
_shelx_space_group_comment
;
The symmetry employed for this shelxl refinement is uniquely defined
by the following loop, which should always be used as a source of
symmetry information in preference to the above space-group names.
They are only intended as comments.
;
_reflns_odcompleteness_completeness 98.32
_reflns_odcompleteness_iscentric 1
_reflns_odcompleteness_theta 66.97
_olex2_refinement_description
;
1. Others
 Fixed Uiso: H3(0.035) H4(0.042) H5(0.037) H6(0.033) H7A(0.03) H7B(0.03)
 H10(0.035) H11(0.038) H12(0.038) H13(0.034) H14A(0.027) H14B(0.027) H17(0.031)
 H18(0.033) H19(0.039) H20(0.035)
 Fixed X: Cu3(1) H3(0.6262) H4(0.4358) H5(0.2211) H6(0.1875) H7A(0.7817)
 H7B(0.7878) H10(0.8189) H11(0.8948) H12(0.9312) H13(0.8656) H14A(0.8437)
 H14B(0.7009) H17(0.4342) H18(0.2527) H19(0.2706) H20(0.4686)
 Fixed Y: Cu3(0.5) H3(1.1736) H4(1.2901) H5(1.1875) H6(0.964) H7A(0.8231)
 H7B(0.9712) H10(0.8325) H11(1.0451) H12(1.1874) H13(1.1236) H14A(0.6674)
 H14B(0.6983) H17(0.4679) H18(0.5816) H19(0.7243) H20(0.7669)
 Fixed Z: Cu3(0.5) H3(0.8955) H4(0.8663) H5(0.7971) H6(0.7596) H7A(0.8982)
 H7B(0.9583) H10(0.4919) H11(0.5129) H12(0.7041) H13(0.865) H14A(0.689)
 H14B(0.709) H17(0.1791) H18(0.22) H19(0.4063) H20(0.5602)
;
_shelx_shelxl_version_number 2014/7
_olex2_submission_special_instructions 'No special instructions were received'

loop_
_space_group_symop_operation_xyz
'x, y, z'
'-x, -y, -z'

loop_
_atom_site_label
_atom_site_type_symbol
_atom_site_fract_x
_atom_site_fract_y
_atom_site_fract_z
_atom_site_U_iso_or_equiv
_atom_site_adp_type
_atom_site_occupancy
_atom_site_site_symmetry_order
_atom_site_calc_flag
_atom_site_refinement_flags_posn
_atom_site_refinement_flags_adp
_atom_site_refinement_flags_occupancy
Cu1 Cu 0.10168(5) 0.56534(5) 0.93073(5) 0.02272(15) Uani 1 1 d . . .
Cu2 Cu 0.24831(5) 0.64462(5) 0.75399(5) 0.02012(14) Uani 1 1 d . . .
Cu3 Cu 1.0000 0.5000 0.5000 0.02103(18) Uani 1 2 d S T P
Cl1 Cl 0.08685(9) 0.38029(9) 1.00206(9) 0.0284(2) Uani 1 1 d . . .
Cl2 Cl 0.12407(9) 0.76264(9) 0.88483(8) 0.0248(2) Uani 1 1 d . . .
Cl3 Cl 0.32099(9) 0.54216(9) 0.92152(8) 0.0247(2) Uani 1 1 d . . .
Cl4 Cl 1.10312(8) 0.70559(9) 0.58808(8) 0.02234(19) Uani 1 1 d . . .
Cl5 Cl 0.99203(9) 0.54672(9) 0.30608(8) 0.0243(2) Uani 1 1 d . . .
N1 N 0.4033(3) 0.8029(3) 0.7958(3) 0.0236(7) Uani 1 1 d . . .
N2 N 0.5324(3) 0.7842(3) 0.8244(3) 0.0219(7) Uani 1 1 d . . .
N3 N 0.6032(3) 0.9001(3) 0.8545(3) 0.0219(7) Uani 1 1 d . . .
N4 N 0.6988(3) 0.6357(3) 0.5299(3) 0.0212(6) Uani 1 1 d . . .
N5 N 0.7657(3) 0.5497(3) 0.4683(3) 0.0207(6) Uani 1 1 d . . .
N6 N 0.6843(3) 0.4962(3) 0.3600(3) 0.0207(6) Uani 1 1 d . . .
C1 C 0.3889(4) 0.9346(4) 0.8069(4) 0.0226(8) Uani 1 1 d . . .
C2 C 0.5184(4) 0.9977(4) 0.8464(4) 0.0238(8) Uani 1 1 d . . .
C3 C 0.5400(4) 1.1323(4) 0.8693(4) 0.0295(9) Uani 1 1 d . . .
H3 H 0.6262 1.1736 0.8955 0.035 Uiso 1 1 calc R . .
C4 C 0.4262(4) 1.2001(4) 0.8509(4) 0.0348(10) Uani 1 1 d . . .
H4 H 0.4358 1.2901 0.8663 0.042 Uiso 1 1 calc R . .
C5 C 0.2950(4) 1.1376(4) 0.8095(4) 0.0308(9) Uani 1 1 d . . .
H5 H 0.2211 1.1875 0.7971 0.037 Uiso 1 1 calc R . .
C6 C 0.2738(4) 1.0050(4) 0.7869(4) 0.0276(9) Uani 1 1 d . . .
H6 H 0.1875 0.9640 0.7596 0.033 Uiso 1 1 calc R . .
C7 C 0.7508(4) 0.9060(4) 0.8831(4) 0.0250(8) Uani 1 1 d . . .
H7A H 0.7817 0.8231 0.8982 0.030 Uiso 1 1 calc R . .
H7B H 0.7878 0.9712 0.9583 0.030 Uiso 1 1 calc R . .
C8 C 0.8023(4) 0.9389(4) 0.7767(4) 0.0227(8) Uani 1 1 d . . .
C9 C 0.7940(4) 0.8497(4) 0.6649(4) 0.0223(8) Uani 1 1 d . . .
C10 C 0.8280(4) 0.8909(4) 0.5673(4) 0.0295(9) Uani 1 1 d . . .
H10 H 0.8189 0.8325 0.4919 0.035 Uiso 1 1 calc R . .
C11 C 0.8753(4) 1.0178(4) 0.5801(4) 0.0316(9) Uani 1 1 d . . .
H11 H 0.8948 1.0451 0.5129 0.038 Uiso 1 1 calc R . .
C12 C 0.8936(4) 1.1038(4) 0.6931(4) 0.0320(9) Uani 1 1 d . . .
H12 H 0.9312 1.1874 0.7041 0.038 Uiso 1 1 calc R . .
C13 C 0.8555(4) 1.0647(4) 0.7898(4) 0.0281(9) Uani 1 1 d . . .
H13 H 0.8656 1.1236 0.8650 0.034 Uiso 1 1 calc R . .
C14 C 0.7613(4) 0.7065(4) 0.6568(3) 0.0227(8) Uani 1 1 d . . .
H14A H 0.8437 0.6674 0.6890 0.027 Uiso 1 1 calc R . .
H14B H 0.7009 0.6983 0.7090 0.027 Uiso 1 1 calc R . .
C15 C 0.5711(4) 0.6383(4) 0.4601(4) 0.0230(8) Uani 1 1 d . . .
C16 C 0.5611(4) 0.5482(4) 0.3501(3) 0.0212(8) Uani 1 1 d . . .
C17 C 0.4413(4) 0.5254(4) 0.2546(4) 0.0262(8) Uani 1 1 d . . .
H17 H 0.4342 0.4679 0.1791 0.031 Uiso 1 1 calc R . .
C18 C 0.3346(4) 0.5939(4) 0.2799(4) 0.0278(9) Uani 1 1 d . . .
H18 H 0.2527 0.5816 0.2200 0.033 Uiso 1 1 calc R . .
C19 C 0.3461(4) 0.6818(4) 0.3936(4) 0.0325(10) Uani 1 1 d . . .
H19 H 0.2706 0.7243 0.4063 0.039 Uiso 1 1 calc R . .
C20 C 0.4619(4) 0.7077(4) 0.4857(4) 0.0293(9) Uani 1 1 d . . .
H20 H 0.4686 0.7669 0.5602 0.035 Uiso 1 1 calc R . .

loop_
_atom_site_aniso_label
_atom_site_aniso_U_11
_atom_site_aniso_U_22
_atom_site_aniso_U_33
_atom_site_aniso_U_23
_atom_site_aniso_U_13
_atom_site_aniso_U_12
Cu1 0.0212(3) 0.0217(3) 0.0281(3) 0.0091(2) 0.0083(2) 0.0049(2)
Cu2 0.0201(3) 0.0195(3) 0.0212(3) 0.0040(2) 0.0059(2) 0.0048(2)
Cu3 0.0211(4) 0.0196(4) 0.0208(4) 0.0035(3) 0.0032(3) 0.0025(3)
Cl1 0.0278(5) 0.0255(5) 0.0396(5) 0.0149(4) 0.0159(4) 0.0099(4)
Cl2 0.0295(4) 0.0201(5) 0.0265(5) 0.0044(4) 0.0107(4) 0.0032(3)
Cl3 0.0198(4) 0.0293(5) 0.0267(4) 0.0098(4) 0.0057(3) 0.0065(3)
Cl4 0.0233(4) 0.0192(4) 0.0237(4) 0.0043(3) 0.0044(3) 0.0038(3)
Cl5 0.0261(4) 0.0236(5) 0.0223(4) 0.0051(4) 0.0044(3) 0.0010(4)
N1 0.0229(15) 0.0224(18) 0.0251(16) 0.0039(13) 0.0063(13) 0.0028(13)
N2 0.0214(15) 0.0189(17) 0.0253(16) 0.0039(13) 0.0064(13) 0.0011(12)
N3 0.0233(16) 0.0161(16) 0.0262(16) 0.0029(13) 0.0074(13) 0.0021(12)
N4 0.0242(15) 0.0172(16) 0.0231(16) 0.0053(13) 0.0065(13) 0.0096(13)
N5 0.0233(15) 0.0157(16) 0.0241(16) 0.0041(13) 0.0078(13) 0.0059(12)
N6 0.0200(15) 0.0195(17) 0.0220(16) 0.0028(13) 0.0052(12) 0.0028(12)
C1 0.0269(19) 0.0189(19) 0.0241(19) 0.0064(15) 0.0085(15) 0.0048(15)
C2 0.0243(18) 0.023(2) 0.0252(19) 0.0038(16) 0.0089(15) 0.0043(15)
C3 0.027(2) 0.024(2) 0.037(2) 0.0043(18) 0.0102(17) 0.0000(16)
C4 0.038(2) 0.019(2) 0.048(3) 0.0072(19) 0.014(2) 0.0054(18)
C5 0.028(2) 0.027(2) 0.038(2) 0.0074(18) 0.0080(18) 0.0096(17)
C6 0.0225(19) 0.030(2) 0.030(2) 0.0051(17) 0.0059(16) 0.0023(16)
C7 0.0218(18) 0.025(2) 0.0256(19) 0.0024(16) 0.0037(15) 0.0049(15)
C8 0.0172(17) 0.022(2) 0.029(2) 0.0061(16) 0.0041(15) 0.0071(14)
C9 0.0175(17) 0.022(2) 0.0265(19) 0.0041(16) 0.0039(14) 0.0061(15)
C10 0.030(2) 0.032(2) 0.030(2) 0.0088(18) 0.0117(17) 0.0101(17)
C11 0.031(2) 0.032(2) 0.041(2) 0.017(2) 0.0184(19) 0.0106(18)
C12 0.027(2) 0.021(2) 0.051(3) 0.0118(19) 0.0124(19) 0.0042(16)
C13 0.0228(19) 0.023(2) 0.037(2) 0.0044(17) 0.0056(16) 0.0031(16)
C14 0.0267(19) 0.0190(19) 0.0217(18) 0.0038(15) 0.0050(15) 0.0067(15)
C15 0.0207(18) 0.023(2) 0.0274(19) 0.0081(16) 0.0071(15) 0.0069(15)
C16 0.0204(17) 0.021(2) 0.0246(19) 0.0079(15) 0.0074(14) 0.0031(14)
C17 0.0259(19) 0.023(2) 0.029(2) 0.0056(17) 0.0066(16) 0.0016(16)
C18 0.0199(18) 0.035(2) 0.029(2) 0.0112(18) 0.0031(16) 0.0037(16)
C19 0.026(2) 0.037(3) 0.039(2) 0.014(2) 0.0117(18) 0.0161(18)
C20 0.030(2) 0.029(2) 0.031(2) 0.0051(18) 0.0117(17) 0.0134(17)

loop_
_atom_type_symbol
_atom_type_description
_atom_type_scat_dispersion_real
_atom_type_scat_dispersion_imag
_atom_type_scat_source
C C 0.0181 0.0091 'International Tables Vol C Tables 4.2.6.8 and 6.1.1.4'
H H 0.0000 0.0000 'International Tables Vol C Tables 4.2.6.8 and 6.1.1.4'
Cl Cl 0.3639 0.7018 'International Tables Vol C Tables 4.2.6.8 and 6.1.1.4'
Cu Cu -1.9646 0.5888 'International Tables Vol C Tables 4.2.6.8 and 6.1.1.4'
N N 0.0311 0.0180 'International Tables Vol C Tables 4.2.6.8 and 6.1.1.4'

loop_
_geom_angle_atom_site_label_1
_geom_angle_atom_site_label_2
_geom_angle_atom_site_label_3
_geom_angle
_geom_angle_site_symmetry_1
_geom_angle_site_symmetry_3
Cl1 Cu1 Cu2 137.32(3) 2_567 .
Cl1 Cu1 Cu2 133.53(3) . .
Cl1 Cu1 Cl1 86.26(4) . 2_567
Cl1 Cu1 Cl3 163.21(5) 2_567 .
Cl1 Cu1 Cl3 93.52(4) . .
Cl1 Cu1 Cl5 95.01(4) . 2_666
Cl1 Cu1 Cl5 104.41(4) 2_567 2_666
Cl2 Cu1 Cu2 50.98(3) . .
Cl2 Cu1 Cl1 91.35(4) . 2_567
Cl2 Cu1 Cl1 172.89(4) . .
Cl2 Cu1 Cl3 86.83(4) . .
Cl2 Cu1 Cl5 92.07(4) . 2_666
Cl3 Cu1 Cu2 50.18(3) . .
Cl3 Cu1 Cl5 92.33(4) . 2_666
Cl5 Cu1 Cu2 63.98(3) 2_666 .
Cl2 Cu2 Cu1 47.97(3) . .
Cl3 Cu2 Cu1 48.73(3) . .
Cl3 Cu2 Cl2 83.33(4) . .
Cl4 Cu2 Cu1 112.05(3) 1_455 .
Cl4 Cu2 Cl2 87.97(4) 1_455 .
Cl4 Cu2 Cl3 158.64(4) 1_455 .
N1 Cu2 Cu1 127.16(9) . .
N1 Cu2 Cl2 93.19(9) . .
N1 Cu2 Cl3 102.17(9) . .
N1 Cu2 Cl4 97.74(9) . 1_455
N6 Cu2 Cu1 118.00(9) 2_666 .
N6 Cu2 Cl2 163.87(9) 2_666 .
N6 Cu2 Cl3 91.15(9) 2_666 .
N6 Cu2 Cl4 91.90(9) 2_666 1_455
N6 Cu2 N1 102.80(12) 2_666 .
Cl4 Cu3 Cl4 180.0 2_766 .
Cl4 Cu3 Cl5 92.50(3) 2_766 .
Cl4 Cu3 Cl5 87.50(3) . .
Cl4 Cu3 Cl5 92.50(3) . 2_766
Cl4 Cu3 Cl5 87.50(3) 2_766 2_766
Cl4 Cu3 N5 99.67(8) 2_766 2_766
Cl4 Cu3 N5 80.33(8) . 2_766
Cl4 Cu3 N5 80.33(8) 2_766 .
Cl4 Cu3 N5 99.67(8) . .
Cl5 Cu3 Cl5 180.0 . 2_766
Cl5 Cu3 N5 87.67(7) . .
Cl5 Cu3 N5 92.33(7) 2_766 .
Cl5 Cu3 N5 92.33(7) . 2_766
Cl5 Cu3 N5 87.67(7) 2_766 2_766
N5 Cu3 N5 180.0 2_766 .
Cu1 Cl1 Cu1 93.74(4) . 2_567
Cu1 Cl2 Cu2 81.05(4) . .
Cu1 Cl3 Cu2 81.09(3) . .
Cu2 Cl4 Cu3 94.98(4) 1_655 .
Cu3 Cl5 Cu1 138.14(4) . 2_666
N2 N1 Cu2 122.1(2) . .
N2 N1 C1 108.6(3) . .
C1 N1 Cu2 129.1(3) . .
N1 N2 N3 108.7(3) . .
N2 N3 C2 110.5(3) . .
N2 N3 C7 119.8(3) . .
C2 N3 C7 129.6(3) . .
N5 N4 C14 121.0(3) . .
N5 N4 C15 110.2(3) . .
C15 N4 C14 128.7(3) . .
N4 N5 Cu3 134.4(2) . .
N6 N5 Cu3 116.6(2) . .
N6 N5 N4 108.3(3) . .
N5 N6 Cu2 118.5(2) . 2_666
N5 N6 C16 109.3(3) . .
C16 N6 Cu2 132.1(3) . 2_666
N1 C1 C2 107.6(3) . .
N1 C1 C6 131.4(4) . .
C2 C1 C6 121.0(4) . .
N3 C2 C1 104.6(3) . .
N3 C2 C3 133.0(4) . .
C3 C2 C1 122.4(4) . .
C2 C3 H3 122.0 . .
C4 C3 C2 115.9(4) . .
C4 C3 H3 122.0 . .
C3 C4 H4 118.9 . .
C3 C4 C5 122.2(4) . .
C5 C4 H4 118.9 . .
C4 C5 H5 119.1 . .
C6 C5 C4 121.8(4) . .
C6 C5 H5 119.1 . .
C1 C6 H6 121.7 . .
C5 C6 C1 116.7(4) . .
C5 C6 H6 121.7 . .
N3 C7 H7A 109.3 . .
N3 C7 H7B 109.3 . .
N3 C7 C8 111.5(3) . .
H7A C7 H7B 108.0 . .
C8 C7 H7A 109.3 . .
C8 C7 H7B 109.3 . .
C9 C8 C7 123.0(4) . .
C13 C8 C7 118.3(4) . .
C13 C8 C9 118.6(4) . .
C8 C9 C14 119.6(3) . .
C10 C9 C8 119.6(4) . .
C10 C9 C14 120.6(4) . .
C9 C10 H10 119.6 . .
C11 C10 C9 120.9(4) . .
C11 C10 H10 119.6 . .
C10 C11 H11 120.1 . .
C12 C11 C10 119.8(4) . .
C12 C11 H11 120.1 . .
C11 C12 H12 120.2 . .
C11 C12 C13 119.6(4) . .
C13 C12 H12 120.2 . .
C8 C13 H13 119.4 . .
C12 C13 C8 121.2(4) . .
C12 C13 H13 119.4 . .
N4 C14 C9 113.1(3) . .
N4 C14 H14A 109.0 . .
N4 C14 H14B 109.0 . .
C9 C14 H14A 109.0 . .
C9 C14 H14B 109.0 . .
H14A C14 H14B 107.8 . .
N4 C15 C16 105.6(3) . .
N4 C15 C20 131.5(4) . .
C16 C15 C20 122.8(4) . .
N6 C16 C15 106.6(3) . .
N6 C16 C17 132.1(4) . .
C15 C16 C17 121.3(3) . .
C16 C17 H17 122.2 . .
C18 C17 C16 115.7(4) . .
C18 C17 H17 122.2 . .
C17 C18 H18 119.0 . .
C17 C18 C19 122.0(4) . .
C19 C18 H18 119.0 . .
C18 C19 H19 118.4 . .
C20 C19 C18 123.3(4) . .
C20 C19 H19 118.4 . .
C15 C20 H20 122.5 . .
C19 C20 C15 114.9(4) . .
C19 C20 H20 122.5 . .

loop_
_geom_bond_atom_site_label_1
_geom_bond_atom_site_label_2
_geom_bond_distance
_geom_bond_site_symmetry_2
Cu1 Cu2 3.0148(8) .
Cu1 Cl1 2.2894(10) 2_567
Cu1 Cl1 2.2758(11) .
Cu1 Cl2 2.2671(11) .
Cu1 Cl3 2.2935(10) .
Cu1 Cl5 2.6348(11) 2_666
Cu2 Cl2 2.3711(10) .
Cu2 Cl3 2.3440(10) .
Cu2 Cl4 2.3058(10) 1_455
Cu2 N1 2.182(3) .
Cu2 N6 2.015(3) 2_666
Cu3 Cl4 2.3133(9) .
Cu3 Cl4 2.3132(9) 2_766
Cu3 Cl5 2.3308(9) .
Cu3 Cl5 2.3309(9) 2_766
Cu3 N5 2.425(3) 2_766
Cu3 N5 2.425(3) .
Cl1 Cu1 2.2893(10) 2_567
Cl4 Cu2 2.3058(10) 1_655
Cl5 Cu1 2.6348(11) 2_666
N1 N2 1.313(4) .
N1 C1 1.384(5) .
N2 N3 1.349(4) .
N3 C2 1.364(5) .
N3 C7 1.467(5) .
N4 N5 1.337(4) .
N4 C14 1.461(5) .
N4 C15 1.358(5) .
N5 N6 1.313(4) .
N6 Cu2 2.015(3) 2_666
N6 C16 1.376(5) .
C1 C2 1.402(5) .
C1 C6 1.402(5) .
C2 C3 1.395(6) .
C3 H3 0.9300 .
C3 C4 1.375(6) .
C4 H4 0.9300 .
C4 C5 1.414(6) .
C5 H5 0.9300 .
C5 C6 1.375(6) .
C6 H6 0.9300 .
C7 H7A 0.9700 .
C7 H7B 0.9700 .
C7 C8 1.526(5) .
C8 C9 1.401(5) .
C8 C13 1.392(6) .
C9 C10 1.383(5) .
C9 C14 1.522(5) .
C10 H10 0.9300 .
C10 C11 1.384(6) .
C11 H11 0.9300 .
C11 C12 1.381(6) .
C12 H12 0.9300 .
C12 C13 1.382(6) .
C13 H13 0.9300 .
C14 H14A 0.9700 .
C14 H14B 0.9700 .
C15 C16 1.389(5) .
C15 C20 1.408(5) .
C16 C17 1.404(5) .
C17 H17 0.9300 .
C17 C18 1.380(6) .
C18 H18 0.9300 .
C18 C19 1.406(6) .
C19 H19 0.9300 .
C19 C20 1.356(6) .
C20 H20 0.9300 .

loop_
_geom_torsion_atom_site_label_1
_geom_torsion_atom_site_label_2
_geom_torsion_atom_site_label_3
_geom_torsion_atom_site_label_4
_geom_torsion
_geom_torsion_site_symmetry_1
_geom_torsion_site_symmetry_4
Cu2 N1 N2 N3 -175.4(2) . .
Cu2 N1 C1 C2 174.4(2) . .
Cu2 N1 C1 C6 -5.1(6) . .
Cu2 N6 C16 C15 177.0(3) 2_666 .
Cu2 N6 C16 C17 -3.4(6) 2_666 .
Cu3 N5 N6 Cu2 11.2(3) . 2_666
Cu3 N5 N6 C16 -171.3(2) . .
N1 N2 N3 C2 0.5(4) . .
N1 N2 N3 C7 -176.3(3) . .
N1 C1 C2 N3 1.1(4) . .
N1 C1 C2 C3 -178.6(4) . .
N1 C1 C6 C5 178.5(4) . .
N2 N1 C1 C2 -0.8(4) . .
N2 N1 C1 C6 179.7(4) . .
N2 N3 C2 C1 -1.0(4) . .
N2 N3 C2 C3 178.7(4) . .
N2 N3 C7 C8 105.7(4) . .
N3 C2 C3 C4 -179.6(4) . .
N3 C7 C8 C9 -74.6(4) . .
N3 C7 C8 C13 103.0(4) . .
N4 N5 N6 Cu2 -177.4(2) . 2_666
N4 N5 N6 C16 0.1(4) . .
N4 C15 C16 N6 0.0(4) . .
N4 C15 C16 C17 -179.7(4) . .
N4 C15 C20 C19 -177.7(4) . .
N5 N4 C14 C9 109.6(4) . .
N5 N4 C15 C16 0.1(4) . .
N5 N4 C15 C20 177.1(4) . .
N5 N6 C16 C15 0.0(4) . .
N5 N6 C16 C17 179.6(4) . .
N6 C16 C17 C18 177.8(4) . .
C1 N1 N2 N3 0.2(4) . .
C1 C2 C3 C4 0.0(6) . .
C2 N3 C7 C8 -70.4(5) . .
C2 C1 C6 C5 -0.9(6) . .
C2 C3 C4 C5 -0.9(7) . .
C3 C4 C5 C6 1.0(7) . .
C4 C5 C6 C1 0.0(6) . .
C6 C1 C2 N3 -179.4(3) . .
C6 C1 C2 C3 0.9(6) . .
C7 N3 C2 C1 175.4(3) . .
C7 N3 C2 C3 -4.9(7) . .
C7 C8 C9 C10 172.3(3) . .
C7 C8 C9 C14 -13.7(5) . .
C7 C8 C13 C12 -174.6(3) . .
C8 C9 C10 C11 2.7(6) . .
C8 C9 C14 N4 154.6(3) . .
C9 C8 C13 C12 3.1(6) . .
C9 C10 C11 C12 2.3(6) . .
C10 C9 C14 N4 -31.5(5) . .
C10 C11 C12 C13 -4.5(6) . .
C11 C12 C13 C8 1.8(6) . .
C13 C8 C9 C10 -5.3(5) . .
C13 C8 C9 C14 168.7(3) . .
C14 N4 N5 Cu3 -13.9(5) . .
C14 N4 N5 N6 176.9(3) . .
C14 N4 C15 C16 -176.6(3) . .
C14 N4 C15 C20 0.4(7) . .
C14 C9 C10 C11 -171.2(4) . .
C15 N4 N5 Cu3 169.1(3) . .
C15 N4 N5 N6 -0.1(4) . .
C15 N4 C14 C9 -74.1(5) . .
C15 C16 C17 C18 -2.6(6) . .
C16 C15 C20 C19 -1.1(6) . .
C16 C17 C18 C19 0.7(6) . .
C17 C18 C19 C20 1.1(7) . .
C18 C19 C20 C15 -0.8(6) . .
C20 C15 C16 N6 -177.4(4) . .
C20 C15 C16 C17 3.0(6) . .
